data_2300571
loop_
_publ_author_name
'Krause, Lennard'
'Herbst-Irmer, Regine'
'Stalke, Dietmar'

_publ_section_title
;
 An empirical correction for the influence of low-energy contamination
;
_journal_coeditor_code KS5494
_journal_issue 6
_journal_name_full 'Journal of Applied Crystallography'
_journal_page_first 1907
_journal_page_last 1913
_journal_paper_doi 10.1107/S1600576715020440
_journal_volume 48
_journal_year 2015
_chemical_formula_moiety 'C11 H10 O2 S'
_chemical_formula_sum 'C11 H10 O2 S'
_chemical_formula_weight 206.25
_space_group_crystal_system orthorhombic
_space_group_IT_number 19
_space_group_name_Hall 'P 2ac 2ab'
_space_group_name_H-M_alt 'P 21 21 21'
_symmetry_space_group_name_Hall 'P 2ac 2ab'
_symmetry_space_group_name_H-M 'P 21 21 21'
_atom_sites_solution_hydrogens geom
_audit_creation_method SHELXL-2014/7
_cell_angle_alpha 90
_cell_angle_beta 90
_cell_angle_gamma 90
_cell_formula_units_Z 4
_cell_length_a 5.96330(10)
_cell_length_b 9.0417(2)
_cell_length_c 18.4007(4)
_cell_measurement_reflns_used 9037
_cell_measurement_temperature 293(2)
_cell_measurement_theta_max 28.262
_cell_measurement_theta_min 2.51
_cell_volume 992.14(3)
_computing_cell_refinement 'SAINT V8.30C'
_computing_data_collection 'APEX2 v2012.2'
_computing_data_reduction 'SAINT V8.30C'
_computing_molecular_graphics 'Mercury CSD 3.3 (Build RC5)'
_computing_publication_material 'Mercury CSD 3.3 (Build RC5)'
_computing_structure_refinement 'SHELXL-2014/7 (Sheldrick, 2014)'
_computing_structure_solution 'SHELXT (G.M.Sheldrick,Acta Cryst.(2015)A71,3-8)'
_diffrn_ambient_temperature 293(2)
_diffrn_measured_fraction_theta_full 1.000
_diffrn_measured_fraction_theta_max 0.999
_diffrn_measurement_device_type 'Bruker Smart APEX II Quazar'
_diffrn_measurement_method 'omega scans'
_diffrn_radiation_type MoK\a
_diffrn_radiation_wavelength 0.71073
_diffrn_reflns_av_unetI/netI 0.0112
_diffrn_reflns_laue_measured_fraction_full 1.000
_diffrn_reflns_laue_measured_fraction_max 0.999
_diffrn_reflns_limit_h_max 7
_diffrn_reflns_limit_h_min -7
_diffrn_reflns_limit_k_max 12
_diffrn_reflns_limit_k_min 0
_diffrn_reflns_limit_l_max 24
_diffrn_reflns_limit_l_min 0
_diffrn_reflns_number 2456
_diffrn_reflns_point_group_measured_fraction_full 1.000
_diffrn_reflns_point_group_measured_fraction_max 0.998
_diffrn_reflns_theta_full 25.242
_diffrn_reflns_theta_max 28.308
_diffrn_reflns_theta_min 2.214
_diffrn_source 'INCOATEC Microsource'
_exptl_absorpt_coefficient_mu 0.294
_exptl_absorpt_correction_T_max 0.7457
_exptl_absorpt_correction_T_min 0.7096
_exptl_absorpt_correction_type multi-scan
_exptl_absorpt_process_details SADABS-2015/1
_exptl_crystal_density_diffrn 1.381
_exptl_crystal_description sphere
_exptl_crystal_F_000 432
_exptl_crystal_size_rad 0.250
_refine_diff_density_max 0.218
_refine_diff_density_min -0.184
_refine_diff_density_rms 0.035
_refine_ls_abs_structure_details
;
 Flack x determined using 978 quotients [(I+)-(I-)]/[(I+)+(I-)]
 (Parsons, Flack and Wagner, Acta Cryst. B69 (2013) 249-259).
;
_refine_ls_abs_structure_Flack 0.035(15)
_refine_ls_extinction_method none
_refine_ls_goodness_of_fit_ref 1.078
_refine_ls_hydrogen_treatment constr
_refine_ls_matrix_type full
_refine_ls_number_parameters 130
_refine_ls_number_reflns 2456
_refine_ls_number_restraints 0
_refine_ls_restrained_S_all 1.078
_refine_ls_R_factor_all 0.0256
_refine_ls_R_factor_gt 0.0249
_refine_ls_shift/su_max 0.001
_refine_ls_shift/su_mean 0.000
_refine_ls_structure_factor_coef Fsqd
_refine_ls_weighting_details 'w=1/[\s^2^(Fo^2^)+(0.0398P)^2^+0.0978P] where P=(Fo^2^+2Fc^2^)/3'
_refine_ls_weighting_scheme calc
_refine_ls_wR_factor_gt 0.0661
_refine_ls_wR_factor_ref 0.0668
_reflns_Friedel_coverage 0.697
_reflns_friedel_fraction_full 1.000
_reflns_friedel_fraction_max 0.997
_reflns_number_gt 2398
_reflns_number_total 2456
_reflns_threshold_expression 'I > 2\s(I)'
_cod_data_source_file ks5494sup1.cif
_cod_data_source_block 5_corr
_cod_database_code 2300571
_shelx_shelxl_version_number 2014/7
_shelx_space_group_comment
;
The symmetry employed for this shelxl refinement is uniquely defined
by the following loop, which should always be used as a source of
symmetry information in preference to the above space-group names.
They are only intended as comments.
;
_shelx_estimated_absorpt_t_min 0.930
_shelx_estimated_absorpt_t_max 0.930

loop_
_space_group_symop_operation_xyz
'x, y, z'
'-x+1/2, -y, z+1/2'
'-x, y+1/2, -z+1/2'
'x+1/2, -y+1/2, -z'

loop_
_atom_site_label
_atom_site_type_symbol
_atom_site_fract_x
_atom_site_fract_y
_atom_site_fract_z
_atom_site_U_iso_or_equiv
_atom_site_adp_type
_atom_site_occupancy
_atom_site_site_symmetry_order
_atom_site_calc_flag
_atom_site_refinement_flags_posn
_atom_site_refinement_flags_adp
S1 S 0.80979(7) 0.31840(4) 0.25958(2) 0.03544(12) Uani 1 1 d . .
O1 O 0.3354(2) 0.19756(15) 0.32298(7) 0.0471(3) Uani 1 1 d . .
O2 O 0.8421(3) 0.58922(14) 0.37066(7) 0.0492(3) Uani 1 1 d . .
C004 C 0.6893(3) 0.49876(17) 0.37460(8) 0.0345(3) Uani 1 1 d . .
C005 C 0.3581(3) 0.38583(18) 0.41745(9) 0.0347(3) Uani 1 1 d . .
C006 C 0.4328(3) 0.30465(18) 0.35007(9) 0.0336(3) Uani 1 1 d . .
C007 C 0.5099(3) 0.49840(18) 0.43199(9) 0.0360(4) Uani 1 1 d . .
C008 C 0.6356(3) 0.37592(18) 0.32789(8) 0.0336(3) Uani 1 1 d . .
C009 C 0.1764(4) 0.3594(2) 0.46185(10) 0.0457(4) Uani 1 1 d . .
H009 H 0.0754 0.2837 0.4518 0.055 Uiso 1 1 calc R U
C00A C 0.4860(4) 0.5876(2) 0.49258(10) 0.0477(5) Uani 1 1 d . .
H00A H 0.5890 0.6617 0.5031 0.057 Uiso 1 1 calc R U
C00B C 0.1497(4) 0.4507(2) 0.52253(11) 0.0543(5) Uani 1 1 d . .
H00B H 0.0280 0.4360 0.5533 0.065 Uiso 1 1 calc R U
C00C C 0.8351(4) 0.12269(19) 0.27103(11) 0.0455(4) Uani 1 1 d . .
H00C H 0.6885 0.0791 0.2729 0.068 Uiso 1 1 calc R U
H00D H 0.9136 0.1021 0.3155 0.068 Uiso 1 1 calc R U
H00E H 0.9170 0.0818 0.2308 0.068 Uiso 1 1 calc R U
C00D C 0.2993(5) 0.5614(2) 0.53755(10) 0.0568(6) Uani 1 1 d . .
H00F H 0.2771 0.6205 0.5783 0.068 Uiso 1 1 calc R U
C00E C 0.6496(5) 0.3242(3) 0.17717(10) 0.0576(5) Uani 1 1 d . .
H00G H 0.6276 0.4252 0.1628 0.086 Uiso 1 1 calc R U
H00H H 0.5066 0.2781 0.1850 0.086 Uiso 1 1 calc R U
H00I H 0.7287 0.2723 0.1396 0.086 Uiso 1 1 calc R U

loop_
_atom_site_aniso_label
_atom_site_aniso_U_11
_atom_site_aniso_U_22
_atom_site_aniso_U_33
_atom_site_aniso_U_23
_atom_site_aniso_U_13
_atom_site_aniso_U_12
S1 0.0377(2) 0.03170(19) 0.03691(19) -0.00391(15) 0.00840(15) -0.00493(16)
O1 0.0407(6) 0.0466(7) 0.0541(7) -0.0120(6) 0.0018(6) -0.0099(6)
O2 0.0569(8) 0.0418(7) 0.0490(7) -0.0088(5) 0.0079(7) -0.0160(6)
C004 0.0423(8) 0.0288(7) 0.0324(7) -0.0002(5) 0.0017(7) 0.0006(8)
C005 0.0371(8) 0.0340(8) 0.0330(7) 0.0026(6) 0.0027(6) 0.0072(6)
C006 0.0331(7) 0.0331(8) 0.0348(7) 0.0001(6) -0.0007(6) 0.0023(7)
C007 0.0472(10) 0.0300(7) 0.0308(7) 0.0029(6) 0.0036(7) 0.0047(7)
C008 0.0368(8) 0.0322(7) 0.0317(7) -0.0038(6) 0.0036(6) -0.0004(6)
C009 0.0433(9) 0.0485(10) 0.0452(9) 0.0037(7) 0.0086(8) 0.0046(9)
C00A 0.0705(13) 0.0367(9) 0.0358(8) -0.0029(7) 0.0063(9) 0.0015(9)
C00B 0.0620(13) 0.0550(11) 0.0457(10) 0.0068(9) 0.0235(10) 0.0124(10)
C00C 0.0459(9) 0.0327(8) 0.0580(10) -0.0010(7) 0.0119(9) 0.0082(8)
C00D 0.0879(16) 0.0459(10) 0.0365(9) -0.0007(7) 0.0180(11) 0.0136(12)
C00E 0.0850(16) 0.0534(11) 0.0345(8) -0.0027(8) -0.0058(9) 0.0048(12)

loop_
_atom_type_symbol
_atom_type_description
_atom_type_scat_dispersion_real
_atom_type_scat_dispersion_imag
_atom_type_scat_source
C C 0.0033 0.0016 'International Tables Vol C Tables 4.2.6.8 and 6.1.1.4'
S S 0.1246 0.1234 'International Tables Vol C Tables 4.2.6.8 and 6.1.1.4'
O O 0.0106 0.0060 'International Tables Vol C Tables 4.2.6.8 and 6.1.1.4'
H H 0.0000 0.0000 'International Tables Vol C Tables 4.2.6.8 and 6.1.1.4'

loop_
_geom_angle_atom_site_label_1
_geom_angle_atom_site_label_2
_geom_angle_atom_site_label_3
_geom_angle
C008 S1 C00C 105.40(9)
C008 S1 C00E 106.79(10)
C00C S1 C00E 99.98(10)
O2 C004 C008 130.08(15)
O2 C004 C007 124.86(15)
C008 C004 C007 105.04(14)
C009 C005 C007 121.73(16)
C009 C005 C006 129.43(17)
C007 C005 C006 108.82(14)
O1 C006 C008 129.52(16)
O1 C006 C005 125.09(16)
C008 C006 C005 105.37(14)
C00A C007 C005 121.02(16)
C00A C007 C004 129.68(17)
C005 C007 C004 109.29(14)
C006 C008 C004 111.41(14)
C006 C008 S1 125.87(13)
C004 C008 S1 122.53(12)
C005 C009 C00B 117.4(2)
C005 C009 H009 121.3
C00B C009 H009 121.3
C007 C00A C00D 117.25(19)
C007 C00A H00A 121.4
C00D C00A H00A 121.4
C00D C00B C009 121.27(19)
C00D C00B H00B 119.4
C009 C00B H00B 119.4
S1 C00C H00C 109.5
S1 C00C H00D 109.5
H00C C00C H00D 109.5
S1 C00C H00E 109.5
H00C C00C H00E 109.5
H00D C00C H00E 109.5
C00B C00D C00A 121.30(18)
C00B C00D H00F 119.3
C00A C00D H00F 119.3
S1 C00E H00G 109.5
S1 C00E H00H 109.5
H00G C00E H00H 109.5
S1 C00E H00I 109.5
H00G C00E H00I 109.5
H00H C00E H00I 109.5

loop_
_geom_bond_atom_site_label_1
_geom_bond_atom_site_label_2
_geom_bond_distance
S1 C008 1.7114(16)
S1 C00C 1.7885(17)
S1 C00E 1.793(2)
O1 C006 1.234(2)
O2 C004 1.226(2)
C004 C008 1.440(2)
C004 C007 1.503(2)
C005 C009 1.378(3)
C005 C007 1.388(2)
C005 C006 1.508(2)
C006 C008 1.430(2)
C007 C00A 1.383(2)
C009 C00B 1.398(3)
C009 H009 0.9300
C00A C00D 1.407(3)
C00A H00A 0.9300
C00B C00D 1.369(3)
C00B H00B 0.9300
C00C H00C 0.9600
C00C H00D 0.9600
C00C H00E 0.9600
C00D H00F 0.9300
C00E H00G 0.9600
C00E H00H 0.9600
C00E H00I 0.9600

loop_
_geom_torsion_atom_site_label_1
_geom_torsion_atom_site_label_2
_geom_torsion_atom_site_label_3
_geom_torsion_atom_site_label_4
_geom_torsion
C009 C005 C006 O1 0.8(3)
C007 C005 C006 O1 179.25(17)
C009 C005 C006 C008 -177.80(18)
C007 C005 C006 C008 0.68(17)
C009 C005 C007 C00A 0.9(3)
C006 C005 C007 C00A -177.73(16)
C009 C005 C007 C004 179.54(16)
C006 C005 C007 C004 0.92(18)
O2 C004 C007 C00A -4.8(3)
C008 C004 C007 C00A 176.34(18)
O2 C004 C007 C005 176.68(17)
C008 C004 C007 C005 -2.15(18)
O1 C006 C008 C004 179.40(18)
C005 C006 C008 C004 -2.10(18)
O1 C006 C008 S1 -5.5(3)
C005 C006 C008 S1 173.04(12)
O2 C004 C008 C006 -176.12(17)
C007 C004 C008 C006 2.63(19)
O2 C004 C008 S1 8.6(3)
C007 C004 C008 S1 -172.70(12)
C00C S1 C008 C006 -43.83(18)
C00E S1 C008 C006 61.89(17)
C00C S1 C008 C004 130.80(15)
C00E S1 C008 C004 -123.48(15)
C007 C005 C009 C00B 0.1(3)
C006 C005 C009 C00B 178.41(17)
C005 C007 C00A C00D -1.4(3)
C004 C007 C00A C00D -179.77(18)
C005 C009 C00B C00D -0.5(3)
C009 C00B C00D C00A -0.1(3)
C007 C00A C00D C00B 1.0(3)

_cod_database_fobs_code 2300571
